data_4028316
loop_
_publ_author_name
'Hsin-Yi Wu'
'Chih-Wei Chang'
'Rong-Jie Chein'

_publ_section_title
;
 Enantioselective Synthesis of (Thiolan-2-yl)diphenylmethanol and Its
 Application in Asymmetric, Catalytic Sulfur Ylide-Mediated Epoxidation
;
_journal_name_full 'Journal of Organic Chemistry'
_journal_page_first 5788
_journal_page_last 5793
_journal_paper_doi 10.1021/jo400648f
_journal_volume 78
_journal_year 2013
_chemical_absolute_configuration unk
_chemical_formula_moiety 'C17 H18 O S'
_chemical_formula_sum 'C17 H18 O S'
_chemical_formula_weight 270.37
_chemical_name_systematic
;
 ?
;
_space_group_IT_number 5
_symmetry_cell_setting monoclinic
_symmetry_space_group_name_Hall 'C 2y'
_symmetry_space_group_name_H-M 'C 1 2 1'
_atom_sites_solution_hydrogens geom
_atom_sites_solution_primary direct
_atom_sites_solution_secondary difmap
_cell_angle_alpha 90
_cell_angle_beta 98.130(2)
_cell_angle_gamma 90
_cell_formula_units_Z 4
_cell_length_a 21.2731(16)
_cell_length_b 5.6491(5)
_cell_length_c 12.1122(8)
_cell_measurement_reflns_used 1130
_cell_measurement_temperature 100.00(10)
_cell_measurement_theta_max 24.9
_cell_measurement_theta_min 3.67
_cell_volume 1440.94(19)
_computing_cell_refinement 'Bruker APEX2'
_computing_data_collection 'Bruker APEX2'
_computing_data_reduction 'Bruker SAINT'
_computing_molecular_graphics 'Ortep-3 for Windows (Farrugia, 1997)'
_computing_publication_material 'WinGX publication routines (Farrugia, 1999)'
_computing_structure_refinement 'SHELXL-97 (Sheldrick, 1997)'
_computing_structure_solution 'SHELXS-97 (Sheldrick, 1997)'
_diffrn_ambient_temperature 100.00(10)
_diffrn_measured_fraction_theta_full 0.996
_diffrn_measured_fraction_theta_max 0.989
_diffrn_measurement_device_type 'CCD area detector'
_diffrn_measurement_method 'phi and omega scans'
_diffrn_radiation_monochromator graphite
_diffrn_radiation_type MoK\a
_diffrn_radiation_wavelength 0.71073
_diffrn_reflns_av_R_equivalents 0.0456
_diffrn_reflns_av_unetI/netI 0.0811
_diffrn_reflns_limit_h_max 26
_diffrn_reflns_limit_h_min -26
_diffrn_reflns_limit_k_max 7
_diffrn_reflns_limit_k_min -6
_diffrn_reflns_limit_l_max 10
_diffrn_reflns_limit_l_min -15
_diffrn_reflns_number 5749
_diffrn_reflns_theta_full 25
_diffrn_reflns_theta_max 26.36
_diffrn_reflns_theta_min 1.93
_exptl_absorpt_coefficient_mu 0.214
_exptl_absorpt_correction_T_max 0.7454
_exptl_absorpt_correction_T_min 0.6515
_exptl_absorpt_correction_type multi-scan
_exptl_absorpt_process_details 'Bruker SADABS, 1996'
_exptl_crystal_colour colourless
_exptl_crystal_density_diffrn 1.246
_exptl_crystal_density_meas 0
_exptl_crystal_description prism
_exptl_crystal_F_000 576
_exptl_crystal_size_max 0.14
_exptl_crystal_size_mid 0.14
_exptl_crystal_size_min 0.12
_refine_diff_density_max 0.264
_refine_diff_density_min -0.25
_refine_diff_density_rms 0.055
_refine_ls_abs_structure_details 'Flack H D (1983), Acta Cryst. A39, 876-881'
_refine_ls_abs_structure_Flack -0.06(10)
_refine_ls_extinction_coef 0.0089(10)
_refine_ls_extinction_expression Fc^*^=kFc[1+0.001xFc^2^\l^3^/sin(2\q)]^-1/4^
_refine_ls_extinction_method SHELXL
_refine_ls_goodness_of_fit_ref 1.019
_refine_ls_hydrogen_treatment mixed
_refine_ls_matrix_type full
_refine_ls_number_parameters 177
_refine_ls_number_reflns 2713
_refine_ls_number_restraints 1
_refine_ls_restrained_S_all 1.019
_refine_ls_R_factor_all 0.0684
_refine_ls_R_factor_gt 0.0461
_refine_ls_shift/su_max 0
_refine_ls_shift/su_mean 0
_refine_ls_structure_factor_coef Fsqd
_refine_ls_weighting_details 'calc w=1/[\s^2^(Fo^2^)+(0.0356P)^2^+0.0000P] where P=(Fo^2^+2Fc^2^)/3'
_refine_ls_weighting_scheme calc
_refine_ls_wR_factor_gt 0.0851
_refine_ls_wR_factor_ref 0.0942
_reflns_number_gt 2083
_reflns_number_total 2713
_reflns_threshold_expression >2sigma(I)
_cod_data_source_file jo400648f_si_002.cif
_cod_data_source_block i12610
_cod_database_code 4028316

loop_
_symmetry_equiv_pos_as_xyz
'x, y, z'
'-x, y, -z'
'x+1/2, y+1/2, z'
'-x+1/2, y+1/2, -z'

loop_
_atom_site_label
_atom_site_type_symbol
_atom_site_fract_x
_atom_site_fract_y
_atom_site_fract_z
_atom_site_U_iso_or_equiv
_atom_site_adp_type
_atom_site_occupancy
_atom_site_symmetry_multiplicity
_atom_site_calc_flag
_atom_site_refinement_flags
S S 0.07067(3) 0.30529(16) 0.88428(6) 0.0272(2) Uani 1 1 d .
O O 0.11884(9) 0.7239(4) 0.75957(17) 0.0225(5) Uani 1 1 d .
C1 C 0.14155(13) 0.4974(6) 0.7287(2) 0.0178(7) Uani 1 1 d .
C2 C 0.09192(12) 0.3058(7) 0.74126(19) 0.0198(6) Uani 1 1 d .
H2 H 0.11 0.1512 0.7269 0.024 Uiso 1 1 calc R
C3 C 0.02915(12) 0.3346(7) 0.6646(2) 0.0260(8) Uani 1 1 d .
H3A H 0.0183 0.501 0.6557 0.031 Uiso 1 1 calc R
H3B H 0.0324 0.2687 0.5916 0.031 Uiso 1 1 calc R
C4 C -0.02122(13) 0.2045(6) 0.7177(2) 0.0306(9) Uani 1 1 d .
H4A H -0.0144 0.0349 0.7156 0.037 Uiso 1 1 calc R
H4B H -0.0632 0.2399 0.6788 0.037 Uiso 1 1 calc R
C5 C -0.01463(13) 0.2919(9) 0.8377(2) 0.0378(9) Uani 1 1 d .
H5A H -0.0349 0.1832 0.8836 0.045 Uiso 1 1 calc R
H5B H -0.0338 0.447 0.8414 0.045 Uiso 1 1 calc R
C6 C 0.15038(13) 0.5150(6) 0.6060(2) 0.0176(7) Uani 1 1 d .
C7 C 0.18205(12) 0.3323(6) 0.5587(2) 0.0200(7) Uani 1 1 d .
H7 H 0.1971 0.2033 0.6024 0.024 Uiso 1 1 calc R
C8 C 0.19143(13) 0.3404(6) 0.4476(2) 0.0236(8) Uani 1 1 d .
H8 H 0.2125 0.2178 0.4171 0.028 Uiso 1 1 calc R
C9 C 0.16888(13) 0.5343(6) 0.3820(2) 0.0226(8) Uani 1 1 d .
H9 H 0.1753 0.5422 0.3077 0.027 Uiso 1 1 calc R
C10 C 0.13736(13) 0.7126(6) 0.4277(2) 0.0269(8) Uani 1 1 d .
H10 H 0.1221 0.8407 0.3836 0.032 Uiso 1 1 calc R
C11 C 0.12765(13) 0.7050(6) 0.5396(2) 0.0228(7) Uani 1 1 d .
H11 H 0.106 0.8272 0.5694 0.027 Uiso 1 1 calc R
C12 C 0.20626(13) 0.4462(6) 0.7984(2) 0.0184(7) Uani 1 1 d .
C13 C 0.22137(12) 0.2377(6) 0.8564(2) 0.0193(7) Uani 1 1 d .
H13 H 0.1907 0.1201 0.856 0.023 Uiso 1 1 calc R
C14 C 0.28192(13) 0.2012(6) 0.9154(2) 0.0218(7) Uani 1 1 d .
H14 H 0.2913 0.0608 0.9544 0.026 Uiso 1 1 calc R
C15 C 0.32799(14) 0.3750(6) 0.9158(2) 0.0231(8) Uani 1 1 d .
H15 H 0.3684 0.3509 0.9545 0.028 Uiso 1 1 calc R
C16 C 0.31363(14) 0.5842(6) 0.8586(2) 0.0237(8) Uani 1 1 d .
H16 H 0.3445 0.7006 0.8587 0.028 Uiso 1 1 calc R
C17 C 0.25342(13) 0.6212(6) 0.8009(2) 0.0207(7) Uani 1 1 d .
H17 H 0.2441 0.7634 0.7635 0.025 Uiso 1 1 calc R
H1 H 0.1063(13) 0.697(6) 0.822(2) 0.024(9) Uiso 1 1 d .

loop_
_atom_site_aniso_label
_atom_site_aniso_U_11
_atom_site_aniso_U_22
_atom_site_aniso_U_33
_atom_site_aniso_U_23
_atom_site_aniso_U_13
_atom_site_aniso_U_12
S 0.0240(4) 0.0395(6) 0.0189(4) 0.0019(4) 0.0052(3) -0.0015(5)
O 0.0273(12) 0.0209(14) 0.0197(11) -0.0013(10) 0.0047(9) 0.0032(10)
C1 0.0222(16) 0.0165(18) 0.0144(14) -0.0026(13) 0.0010(12) 0.0029(15)
C2 0.0191(14) 0.0243(18) 0.0156(13) -0.0012(17) 0.0009(10) -0.0012(17)
C3 0.0221(15) 0.030(2) 0.0226(15) -0.0021(17) -0.0062(12) 0.0010(17)
C4 0.0195(16) 0.035(2) 0.0347(18) 0.0048(17) -0.0032(14) -0.0022(16)
C5 0.0258(16) 0.055(3) 0.0334(17) 0.000(2) 0.0075(13) -0.001(2)
C6 0.0181(15) 0.0194(19) 0.0144(14) -0.0022(14) -0.0009(11) -0.0009(14)
C7 0.0219(14) 0.0202(19) 0.0165(13) 0.0011(15) -0.0024(11) 0.0001(16)
C8 0.0267(15) 0.026(2) 0.0177(13) -0.0036(16) 0.0033(11) 0.0005(17)
C9 0.0241(17) 0.030(2) 0.0127(15) 0.0019(15) 0.0006(12) -0.0044(16)
C10 0.0280(17) 0.032(2) 0.0196(15) 0.0056(15) -0.0013(13) 0.0015(16)
C11 0.0219(16) 0.0235(19) 0.0226(16) 0.0018(15) 0.0015(13) 0.0030(15)
C12 0.0189(16) 0.024(2) 0.0130(14) -0.0025(14) 0.0051(11) -0.0018(15)
C13 0.0182(15) 0.023(2) 0.0167(14) -0.0019(14) 0.0032(12) -0.0027(14)
C14 0.0269(17) 0.024(2) 0.0143(14) -0.0002(14) 0.0007(13) 0.0013(16)
C15 0.0209(16) 0.033(2) 0.0139(14) 0.0002(14) -0.0007(11) 0.0030(15)
C16 0.0204(17) 0.029(2) 0.0217(16) -0.0024(16) 0.0038(13) -0.0051(15)
C17 0.0242(17) 0.025(2) 0.0139(14) -0.0027(14) 0.0051(12) 0.0006(15)

loop_
_atom_type_symbol
_atom_type_description
_atom_type_scat_dispersion_real
_atom_type_scat_dispersion_imag
_atom_type_scat_source
S S 0.1246 0.1234 'International Tables Vol C Tables 4.2.6.8 and 6.1.1.4'
O O 0.0106 0.006 'International Tables Vol C Tables 4.2.6.8 and 6.1.1.4'
C C 0.0033 0.0016 'International Tables Vol C Tables 4.2.6.8 and 6.1.1.4'
H H 0 0 'International Tables Vol C Tables 4.2.6.8 and 6.1.1.4'

loop_
_geom_angle_atom_site_label_1
_geom_angle_atom_site_label_2
_geom_angle_atom_site_label_3
_geom_angle
C5 S C2 94.29(12)
C1 O H1 103(2)
O C1 C6 106.7(2)
O C1 C2 109.9(2)
C6 C1 C2 108.9(2)
O C1 C12 109.4(2)
C6 C1 C12 108.8(2)
C2 C1 C12 112.8(2)
C3 C2 C1 114.8(3)
C3 C2 S 105.16(17)
C1 C2 S 110.89(19)
C3 C2 H2 108.6
C1 C2 H2 108.6
S C2 H2 108.6
C4 C3 C2 107.5(2)
C4 C3 H3A 110.2
C2 C3 H3A 110.2
C4 C3 H3B 110.2
C2 C3 H3B 110.2
H3A C3 H3B 108.5
C3 C4 C5 105.8(3)
C3 C4 H4A 110.6
C5 C4 H4A 110.6
C3 C4 H4B 110.6
C5 C4 H4B 110.6
H4A C4 H4B 108.7
C4 C5 S 105.2(2)
C4 C5 H5A 110.7
S C5 H5A 110.7
C4 C5 H5B 110.7
S C5 H5B 110.7
H5A C5 H5B 108.8
C11 C6 C7 118.9(3)
C11 C6 C1 122.3(3)
C7 C6 C1 118.9(3)
C8 C7 C6 121.1(3)
C8 C7 H7 119.5
C6 C7 H7 119.5
C7 C8 C9 119.4(3)
C7 C8 H8 120.3
C9 C8 H8 120.3
C10 C9 C8 119.7(3)
C10 C9 H9 120.1
C8 C9 H9 120.1
C9 C10 C11 121.1(3)
C9 C10 H10 119.5
C11 C10 H10 119.5
C6 C11 C10 119.8(3)
C6 C11 H11 120.1
C10 C11 H11 120.1
C13 C12 C17 118.2(3)
C13 C12 C1 124.3(3)
C17 C12 C1 117.4(3)
C12 C13 C14 121.0(3)
C12 C13 H13 119.5
C14 C13 H13 119.5
C15 C14 C13 119.8(3)
C15 C14 H14 120.1
C13 C14 H14 120.1
C16 C15 C14 119.8(3)
C16 C15 H15 120.1
C14 C15 H15 120.1
C15 C16 C17 120.3(3)
C15 C16 H16 119.8
C17 C16 H16 119.8
C16 C17 C12 120.7(3)
C16 C17 H17 119.6
C12 C17 H17 119.6

loop_
_geom_bond_atom_site_label_1
_geom_bond_atom_site_label_2
_geom_bond_distance
S C5 1.824(3)
S C2 1.851(2)
O C1 1.436(3)
O H1 0.85(3)
C1 C6 1.527(4)
C1 C2 1.534(4)
C1 C12 1.537(4)
C2 C3 1.524(3)
C2 H2 0.98
C3 C4 1.516(4)
C3 H3A 0.97
C3 H3B 0.97
C4 C5 1.523(4)
C4 H4A 0.97
C4 H4B 0.97
C5 H5A 0.97
C5 H5B 0.97
C6 C11 1.386(4)
C6 C7 1.399(4)
C7 C8 1.389(3)
C7 H7 0.93
C8 C9 1.398(4)
C8 H8 0.93
C9 C10 1.369(4)
C9 H9 0.93
C10 C11 1.401(4)
C10 H10 0.93
C11 H11 0.93
C12 C13 1.386(4)
C12 C17 1.406(4)
C13 C14 1.397(3)
C13 H13 0.93
C14 C15 1.387(4)
C14 H14 0.93
C15 C16 1.382(4)
C15 H15 0.93
C16 C17 1.385(4)
C16 H16 0.93
C17 H17 0.93
